data_1514025
loop_
_publ_author_name
'Kijima, N.'
'Takahashi, Y.'
'Akimoto, J.'
'Awaka, J.'

_publ_section_title
;
 Lithium ion insertion and extraction reactions with Hollandite-type
 manganese dioxide free from any stabilizing cations in its tunnel cavity
;
_journal_coden_ASTM JSSCBI
_journal_name_full 'Journal of Solid State Chemistry'
_journal_page_first 2741
_journal_page_last 2750
_journal_paper_doi 10.1016/j.jssc.2005.06.023
_journal_volume 178
_journal_year 2005
_chemical_formula_structural '(Li2 O)0.12 (Mn O2)'
_chemical_formula_sum 'Li0.24 Mn O2.12'
_chemical_name_systematic
;
(dilithium Oxide) (manganese(IV) Oxide) (0.12/1)
;
_space_group_IT_number 87
_symmetry_Int_Tables_number 87
_symmetry_space_group_name_Hall '-I 4'
_symmetry_space_group_name_H-M 'I 4/m'
_audit_creation_date 2006/10/01
_cell_angle_alpha 90.
_cell_angle_beta 90.
_cell_angle_gamma 90.
_cell_formula_units_Z 8
_cell_length_a 9.993(11)
_cell_length_b 9.993(11)
_cell_length_c 2.853(3)
_cell_volume 284.9(5)
_refine_ls_R_factor_all 0.0131
_cod_data_source_file 'data_LiMnO2melanie153165.cif'
_cod_data_source_block LiMnO2melanie153165.cif
_cod_original_cell_volume 284.9
_cod_original_formula_sum 'Li0.24 Mn1 O2.12'
_cod_database_code 1514025

loop_
_symmetry_equiv_pos_site_id
_symmetry_equiv_pos_as_xyz
1 '-y, x, -z'
2 'y, -x, -z'
3 'x, y, -z'
4 '-x, -y, -z'
5 'y, -x, z'
6 '-y, x, z'
7 '-x, -y, z'
8 'x, y, z'
9 '-y+1/2, x+1/2, -z+1/2'
10 'y+1/2, -x+1/2, -z+1/2'
11 'x+1/2, y+1/2, -z+1/2'
12 '-x+1/2, -y+1/2, -z+1/2'
13 'y+1/2, -x+1/2, z+1/2'
14 '-y+1/2, x+1/2, z+1/2'
15 '-x+1/2, -y+1/2, z+1/2'
16 'x+1/2, y+1/2, z+1/2'

loop_
_atom_site_label
_atom_site_type_symbol
_atom_site_symmetry_multiplicity
_atom_site_Wyckoff_symbol
_atom_site_fract_x
_atom_site_fract_y
_atom_site_fract_z
_atom_site_occupancy
_atom_site_attached_hydrogens
_atom_site_U_iso_or_equiv
Mn1 Mn4+ 8 h 0.34936(14) 0.1659(2) 0 1. 0 0.0036(3)
O1 O2- 8 h 0.1472(4) 0.1988(3) 0 1. 0 0.0049(8)
O2 O2- 8 h 0.5394(4) 0.1681(4) 0 1. 0 0.0049(8)
O3 O2- 2 b 0 0 0.5 0.48 0 0.012(3)

loop_
_atom_type_symbol
_atom_type_oxidation_number
Li1+ 1
Mn4+ 4
O2- -2
